data_7223139
loop_
_publ_author_name
'Tiwari, Ranjay K.'
'Kumar, Jitendra'
'Behera, Jogendra Nath'

_publ_section_title
;
 Organically Templated Linear Metal Sulfites
;
_journal_name_full 'RSC Adv.'
_journal_paper_doi 10.1039/C5RA20932C
_journal_year 2015
_chemical_formula_moiety 'O6 S2 Zn, C4 H14 N2'
_chemical_formula_sum 'C4 H14 N2 O6 S2 Zn'
_chemical_formula_weight 315.66
_chemical_name_systematic
;
 ?
;
_space_group_IT_number 15
_symmetry_cell_setting monoclinic
_symmetry_space_group_name_Hall '-C 2yc'
_symmetry_space_group_name_H-M 'C 1 2/c 1'
_atom_sites_solution_hydrogens geom
_atom_sites_solution_primary direct
_atom_sites_solution_secondary difmap
_audit_creation_method SHELXL-97
_audit_update_record
;
2015-08-09 deposited with the CCDC.
2015-11-02 downloaded from the CCDC.
;
_cell_angle_alpha 90.00
_cell_angle_beta 106.855(5)
_cell_angle_gamma 90.00
_cell_formula_units_Z 4
_cell_length_a 17.3344(9)
_cell_length_b 8.4890(3)
_cell_length_c 8.1660(3)
_cell_measurement_reflns_used 1482
_cell_measurement_temperature 296(2)
_cell_measurement_theta_max 28.7
_cell_measurement_theta_min 3.5
_cell_volume 1150.02(9)
_computing_cell_refinement 'Bruker SAINT'
_computing_data_collection 'Bruker APEX2'
_computing_data_reduction 'Bruker SAINT'
_computing_molecular_graphics 'Bruker SHELXTL'
_computing_publication_material 'Bruker SHELXTL'
_computing_structure_refinement 'SHELXL-97 (Sheldrick, 2008)'
_computing_structure_solution 'SHELXS-97 (Sheldrick, 2008)'
_diffrn_ambient_temperature 296(2)
_diffrn_measured_fraction_theta_full 0.998
_diffrn_measured_fraction_theta_max 0.998
_diffrn_measurement_device_type 'Bruker APEX-II CCD'
_diffrn_measurement_method '\f and \w scans'
_diffrn_radiation_monochromator graphite
_diffrn_radiation_source 'fine-focus sealed tube'
_diffrn_radiation_type MoK\a
_diffrn_radiation_wavelength 0.71073
_diffrn_reflns_av_R_equivalents 0.0522
_diffrn_reflns_av_sigmaI/netI 0.0361
_diffrn_reflns_limit_h_max 23
_diffrn_reflns_limit_h_min -22
_diffrn_reflns_limit_k_max 11
_diffrn_reflns_limit_k_min -10
_diffrn_reflns_limit_l_max 11
_diffrn_reflns_limit_l_min -10
_diffrn_reflns_number 8711
_diffrn_reflns_theta_full 28.71
_diffrn_reflns_theta_max 28.71
_diffrn_reflns_theta_min 3.49
_exptl_absorpt_coefficient_mu 2.509
_exptl_absorpt_correction_T_max 0.655
_exptl_absorpt_correction_T_min 0.575
_exptl_absorpt_correction_type multi-scan
_exptl_absorpt_process_details sadabs
_exptl_crystal_colour colourless
_exptl_crystal_density_diffrn 1.823
_exptl_crystal_density_method 'not measured'
_exptl_crystal_description block
_exptl_crystal_F_000 648
_exptl_crystal_size_max 0.22
_exptl_crystal_size_mid 0.21
_exptl_crystal_size_min 0.17
_refine_diff_density_max 0.339
_refine_diff_density_min -0.479
_refine_diff_density_rms 0.080
_refine_ls_extinction_method none
_refine_ls_goodness_of_fit_ref 1.064
_refine_ls_hydrogen_treatment mixed
_refine_ls_matrix_type full
_refine_ls_number_parameters 81
_refine_ls_number_reflns 1482
_refine_ls_number_restraints 0
_refine_ls_restrained_S_all 1.064
_refine_ls_R_factor_all 0.0376
_refine_ls_R_factor_gt 0.0301
_refine_ls_shift/su_max 0.000
_refine_ls_shift/su_mean 0.000
_refine_ls_structure_factor_coef Fsqd
_refine_ls_weighting_details 'calc w=1/[\s^2^(Fo^2^)+(0.0336P)^2^+0.7231P] where P=(Fo^2^+2Fc^2^)/3'
_refine_ls_weighting_scheme calc
_refine_ls_wR_factor_gt 0.0701
_refine_ls_wR_factor_ref 0.0737
_reflns_number_gt 1275
_reflns_number_total 1482
_reflns_threshold_expression >2sigma(I)
_cod_data_source_file c5ra20932c2.cif
_cod_data_source_block complex3
_cod_depositor_comments
;
The following automatic conversions were performed:

'_symmetry_cell_setting' value 'Monoclinic' changed to 'monoclinic'
according to
/usr/data/users/saulius/crontab/automatic-downloads/rss-feeds/RSC/lib/dictionaries/cif_core.dic
dictionary named 'cif_core.dic' version 2.4.2 from 2011-04-26.

Automatic conversion script
Id: cif_fix_values 3271 2015-04-21 07:52:19Z andrius 
;
_cod_original_cell_volume 1150.02(8)
_cod_original_sg_symbol_H-M C2/c
_cod_database_code 7223139

loop_
_symmetry_equiv_pos_as_xyz
'x, y, z'
'-x, y, -z+1/2'
'x+1/2, y+1/2, z'
'-x+1/2, y+1/2, -z+1/2'
'-x, -y, -z'
'x, -y, z-1/2'
'-x+1/2, -y+1/2, -z'
'x+1/2, -y+1/2, z-1/2'

loop_
_atom_site_label
_atom_site_type_symbol
_atom_site_fract_x
_atom_site_fract_y
_atom_site_fract_z
_atom_site_U_iso_or_equiv
_atom_site_adp_type
_atom_site_occupancy
_atom_site_symmetry_multiplicity
_atom_site_calc_flag
_atom_site_refinement_flags
C1 C 0.18549(15) -0.2901(4) 0.1513(3) 0.0383(6) Uani 1 1 d .
H1D H 0.2250 -0.3488 0.2384 0.046 Uiso 1 1 calc R
H1E H 0.1855 -0.1826 0.1915 0.046 Uiso 1 1 calc R
C2 C 0.21002(15) -0.2900(3) -0.0099(3) 0.0348(6) Uani 1 1 d .
H2A H 0.1688 -0.2368 -0.0990 0.042 Uiso 1 1 calc R
H2B H 0.2132 -0.3979 -0.0463 0.042 Uiso 1 1 calc R
N1 N 0.10524(13) -0.3595(3) 0.1296(3) 0.0273(4) Uani 1 1 d .
O1 O 0.02378(10) 0.1692(2) 0.0796(2) 0.0295(4) Uani 1 1 d .
O2 O 0.09566(11) 0.0832(2) -0.1204(2) 0.0350(4) Uani 1 1 d .
O3 O 0.09912(13) 0.3528(2) -0.0331(3) 0.0486(6) Uani 1 1 d .
S1 S 0.10374(3) 0.18788(7) 0.03485(7) 0.02592(15) Uani 1 1 d .
Zn1 Zn 0.0000 0.02890(4) 0.2500 0.02379(13) Uani 1 2 d S
H1A H 0.0661(18) -0.310(3) 0.061(4) 0.036(8) Uiso 1 1 d .
H1B H 0.0926(17) -0.367(4) 0.226(4) 0.040(8) Uiso 1 1 d .
H1C H 0.104(2) -0.456(4) 0.090(5) 0.052(10) Uiso 1 1 d .

loop_
_atom_site_aniso_label
_atom_site_aniso_U_11
_atom_site_aniso_U_22
_atom_site_aniso_U_33
_atom_site_aniso_U_23
_atom_site_aniso_U_13
_atom_site_aniso_U_12
C1 0.0336(13) 0.0526(18) 0.0315(14) -0.0087(12) 0.0140(11) -0.0104(12)
C2 0.0374(14) 0.0431(16) 0.0276(13) -0.0060(11) 0.0153(11) -0.0086(11)
N1 0.0301(11) 0.0272(11) 0.0270(11) -0.0034(9) 0.0122(9) -0.0015(9)
O1 0.0338(9) 0.0288(9) 0.0299(9) 0.0074(7) 0.0159(7) 0.0022(7)
O2 0.0418(10) 0.0311(9) 0.0381(10) -0.0131(8) 0.0213(8) -0.0098(8)
O3 0.0915(16) 0.0242(10) 0.0459(12) -0.0065(8) 0.0450(12) -0.0181(10)
S1 0.0282(3) 0.0291(3) 0.0207(3) -0.0014(2) 0.0075(2) -0.0059(2)
Zn1 0.0325(2) 0.01853(19) 0.0238(2) 0.000 0.01365(16) 0.000

loop_
_atom_type_symbol
_atom_type_description
_atom_type_scat_dispersion_real
_atom_type_scat_dispersion_imag
_atom_type_scat_source
C C 0.0033 0.0016 'International Tables Vol C Tables 4.2.6.8 and 6.1.1.4'
H H 0.0000 0.0000 'International Tables Vol C Tables 4.2.6.8 and 6.1.1.4'
N N 0.0061 0.0033 'International Tables Vol C Tables 4.2.6.8 and 6.1.1.4'
O O 0.0106 0.0060 'International Tables Vol C Tables 4.2.6.8 and 6.1.1.4'
S S 0.1246 0.1234 'International Tables Vol C Tables 4.2.6.8 and 6.1.1.4'
Zn Zn 0.2839 1.4301 'International Tables Vol C Tables 4.2.6.8 and 6.1.1.4'

loop_
_geom_angle_atom_site_label_1
_geom_angle_atom_site_label_2
_geom_angle_atom_site_label_3
_geom_angle
_geom_angle_site_symmetry_1
_geom_angle_site_symmetry_3
N1 C1 C2 113.2(2) . .
C1 C2 C2 113.1(3) . 7_545
S1 O1 Zn1 128.21(10) . .
S1 O2 Zn1 126.81(10) . 5
O3 S1 O2 104.78(11) . .
O3 S1 O1 103.21(11) . .
O2 S1 O1 105.40(10) . .
O2 Zn1 O2 121.21(12) 5 6_556
O2 Zn1 O1 111.24(7) 5 2
O2 Zn1 O1 103.46(7) 6_556 2
O2 Zn1 O1 103.46(7) 5 .
O2 Zn1 O1 111.24(7) 6_556 .
O1 Zn1 O1 105.36(10) 2 .

loop_
_geom_bond_atom_site_label_1
_geom_bond_atom_site_label_2
_geom_bond_distance
_geom_bond_site_symmetry_2
C1 N1 1.473(3) .
C1 C2 1.497(3) .
C2 C2 1.509(5) 7_545
O1 S1 1.5406(17) .
O1 Zn1 1.9641(16) .
O2 S1 1.5214(18) .
O2 Zn1 1.9383(17) 5
O3 S1 1.500(2) .
Zn1 O2 1.9383(17) 5
Zn1 O2 1.9383(17) 6_556
Zn1 O1 1.9641(16) 2
